data_7246712
loop_
_publ_author_name
'Acebedo-Mart\'inez, Francisco Javier'
'Dom\'inguez-Mart\'in, Alicia'
'Alarc\'on-Payer, Carolina'
'Frontera, Antonio'
'Ib\'a\~nez, \'Angel'
'Choquesillo-Lazarte, Duane'

_publ_section_title
;
 Evaluation of synthon influence on ethenzamide--polyphenol pharmaceutical
 cocrystals
;
_journal_issue 21
_journal_name_full CrystEngComm
_journal_page_first 3150
_journal_page_last 3163
_journal_paper_doi 10.1039/D3CE00234A
_journal_volume 25
_journal_year 2023
_chemical_formula_moiety '2(C9 H11 N O2), C6 H6 O3'
_chemical_formula_sum 'C24 H28 N2 O7'
_chemical_formula_weight 456.48
_space_group_crystal_system monoclinic
_space_group_IT_number 7
_space_group_name_Hall 'P -2yac'
_space_group_name_H-M_alt 'P 1 n 1'
_atom_sites_solution_hydrogens geom
_audit_creation_date 2023-03-11
_audit_creation_method
;
Olex2 1.5
(compiled 2022.04.07 svn.rca3783a0 for OlexSys, GUI svn.r6498)
;
_audit_update_record
;
2023-03-11 deposited with the CCDC.	2023-05-03 downloaded from the CCDC.
;
_cell_angle_alpha 90
_cell_angle_beta 99.780(4)
_cell_angle_gamma 90
_cell_formula_units_Z 2
_cell_length_a 9.9310(7)
_cell_length_b 10.0681(6)
_cell_length_c 12.1027(8)
_cell_measurement_reflns_used 574
_cell_measurement_temperature 298(2)
_cell_measurement_theta_max 65.77
_cell_measurement_theta_min 27.25
_cell_volume 1192.52(14)
_computing_cell_refinement 'SAINT v8.34A (Bruker, 2013)'
_computing_data_collection 'Bruker Apex 4, 2022'
_computing_data_reduction 'SAINT v8.34A (Bruker, 2013)'
_computing_molecular_graphics 'Olex2 1.5 (Dolomanov et al., 2009)'
_computing_publication_material 'Olex2 1.5 (Dolomanov et al., 2009)'
_computing_structure_refinement 'XL  (Sheldrick, 2008)'
_computing_structure_solution 'XT (Sheldrick, 2015)'
_diffrn_ambient_temperature 298(2)
_diffrn_measured_fraction_theta_full 0.990
_diffrn_measured_fraction_theta_max 0.990
_diffrn_measurement_device_type 'Bruker D8 Venture'
_diffrn_measurement_method '\f and \w scans'
_diffrn_radiation_type CuK\a
_diffrn_radiation_wavelength 1.54178
_diffrn_reflns_av_R_equivalents 0.0556
_diffrn_reflns_av_unetI/netI 0.0503
_diffrn_reflns_Laue_measured_fraction_full 0.990
_diffrn_reflns_Laue_measured_fraction_max 0.990
_diffrn_reflns_limit_h_max 11
_diffrn_reflns_limit_h_min -11
_diffrn_reflns_limit_k_max 11
_diffrn_reflns_limit_k_min -11
_diffrn_reflns_limit_l_max 14
_diffrn_reflns_limit_l_min -14
_diffrn_reflns_number 16420
_diffrn_reflns_point_group_measured_fraction_full 0.905
_diffrn_reflns_point_group_measured_fraction_max 0.905
_diffrn_reflns_theta_full 66.498
_diffrn_reflns_theta_max 66.498
_diffrn_reflns_theta_min 4.391
_exptl_absorpt_coefficient_mu 0.780
_exptl_absorpt_correction_T_max 0.7528
_exptl_absorpt_correction_T_min 0.6372
_exptl_absorpt_correction_type multi-scan
_exptl_absorpt_process_details
;
SADABS-2008/1 (Bruker,2008) was used for absorption correction.
wR2(int) was 0.0880 before and 0.0768 after correction.
The Ratio of minimum to maximum transmission is 0.8464.
The \l/2 correction factor is 0.0015.
;
_exptl_crystal_colour colourless
_exptl_crystal_colour_primary colourless
_exptl_crystal_density_diffrn 1.271
_exptl_crystal_description plate
_exptl_crystal_F_000 484
_exptl_crystal_size_max 0.1
_exptl_crystal_size_mid 0.08
_exptl_crystal_size_min 0.02
_refine_diff_density_max 0.165
_refine_diff_density_min -0.135
_refine_diff_density_rms 0.032
_refine_ls_abs_structure_details
;
 Flack x determined using 1309 quotients [(I+)-(I-)]/[(I+)+(I-)]
 (Parsons, Flack and Wagner, Acta Cryst. B69 (2013) 249-259).
;
_refine_ls_abs_structure_Flack -0.16(13)
_refine_ls_extinction_coef 0.0096(13)
_refine_ls_extinction_expression Fc^*^=kFc[1+0.001xFc^2^\l^3^/sin(2\q)]^-1/4^
_refine_ls_extinction_method 'SHELXL-2019/1 (Sheldrick 2019)'
_refine_ls_goodness_of_fit_ref 1.040
_refine_ls_hydrogen_treatment constr
_refine_ls_matrix_type full
_refine_ls_number_parameters 304
_refine_ls_number_reflns 3793
_refine_ls_number_restraints 2
_refine_ls_restrained_S_all 1.039
_refine_ls_R_factor_all 0.0472
_refine_ls_R_factor_gt 0.0404
_refine_ls_shift/su_max 0.000
_refine_ls_shift/su_mean 0.000
_refine_ls_structure_factor_coef Fsqd
_refine_ls_weighting_details 'w=1/[\s^2^(Fo^2^)+(0.0635P)^2^+0.0422P] where P=(Fo^2^+2Fc^2^)/3'
_refine_ls_weighting_scheme calc
_refine_ls_wR_factor_gt 0.1043
_refine_ls_wR_factor_ref 0.1108
_reflns_Friedel_coverage 0.824
_reflns_Friedel_fraction_full 0.820
_reflns_Friedel_fraction_max 0.820
_reflns_number_gt 3301
_reflns_number_total 3793
_reflns_threshold_expression 'I > 2\s(I)'
_cod_data_source_file d3ce00234a2.cif
_cod_data_source_block ephl
_cod_depositor_comments
;
The following automatic conversions were performed:

data item '_exptl_absorpt_correction_type' value 'MULTI-SCAN' was
changed to 'multi-scan' in accordance with the
/home/data/users/saulius/crontab/automatic-downloads/rss-feeds/RSC/lib/dictionaries/cif_core.dic
dictionary named 'cif_core.dic' version 2.4.2 last updated on
2011-04-26.

Automatic conversion script
Id: cif_fix_values 8170 2020-07-09 18:12:32Z antanas 

 Adding full bibliography for 7246710--7246713.cif.
;
_cod_database_code 7246712
_shelx_shelxl_version_number 2019/1
_shelx_space_group_comment
;
The symmetry employed for this shelxl refinement is uniquely defined
by the following loop, which should always be used as a source of
symmetry information in preference to the above space-group names.
They are only intended as comments.
;
_shelx_estimated_absorpt_t_max 0.985
_shelx_estimated_absorpt_t_min 0.926
_olex2_refinement_description
;
1. Fixed Uiso
 At 1.2 times of:
  All C(H) groups, All C(H,H) groups, All N(H,H) groups
 At 1.5 times of:
  All C(H,H,H) groups, All O(H) groups
2.a Secondary CH2 refined with riding coordinates:
 C8(H8A,H8B), C18(H18A,H18B)
2.b Aromatic/amide H refined with riding coordinates:
 C3(H3), C4(H4), C5(H5), C6(H6), C13(H13), C14(H14), C15(H15), C16(H16),
 C21(H21), C23(H23), C25(H25)
2.c X=CH2 refined with riding coordinates:
 N1(H1A,H1B), N2(H2A,H2B)
2.d Idealised Me refined as rotating group:
 C9(H9A,H9B,H9C), C19(H19A,H19B,H19C)
2.e Idealised tetrahedral OH refined as rotating group:
 O5(H5A), O6(H6A), O7(H7)
;
_olex2_submission_special_instructions 'No special instructions were received'

loop_
_space_group_symop_operation_xyz
'x, y, z'
'x+1/2, -y, z+1/2'

loop_
_atom_site_label
_atom_site_type_symbol
_atom_site_fract_x
_atom_site_fract_y
_atom_site_fract_z
_atom_site_U_iso_or_equiv
_atom_site_adp_type
_atom_site_occupancy
_atom_site_site_symmetry_order
_atom_site_calc_flag
_atom_site_refinement_flags_posn
_atom_site_refinement_flags_adp
_atom_site_refinement_flags_occupancy
_atom_site_disorder_assembly
_atom_site_disorder_group
O1 O 0.7317(3) 0.7116(2) 0.1651(3) 0.0751(7) Uani 1 1 d . . . . .
N1 N 0.7168(3) 0.4912(3) 0.1689(3) 0.0783(9) Uani 1 1 d . . . . .
H1A H 0.788176 0.483872 0.137786 0.094 Uiso 1 1 calc R U . . .
H1B H 0.675277 0.421245 0.186074 0.094 Uiso 1 1 calc R U . . .
C1 C 0.5469(3) 0.6228(3) 0.2426(3) 0.0552(7) Uani 1 1 d . . . . .
O2 O 0.5117(2) 0.3902(2) 0.2496(2) 0.0673(6) Uani 1 1 d . . . . .
C2 C 0.4684(3) 0.5144(3) 0.2704(3) 0.0557(8) Uani 1 1 d . . . . .
C3 C 0.3526(4) 0.5382(4) 0.3179(3) 0.0649(9) Uani 1 1 d . . . . .
H3 H 0.300146 0.467090 0.335089 0.078 Uiso 1 1 calc R U . . .
C4 C 0.3148(4) 0.6654(4) 0.3397(3) 0.0752(10) Uani 1 1 d . . . . .
H4 H 0.237327 0.679689 0.371697 0.090 Uiso 1 1 calc R U . . .
C5 C 0.3914(4) 0.7726(4) 0.3143(4) 0.0795(11) Uani 1 1 d . . . . .
H5 H 0.366185 0.858841 0.329344 0.095 Uiso 1 1 calc R U . . .
C6 C 0.5051(4) 0.7497(3) 0.2665(3) 0.0701(10) Uani 1 1 d . . . . .
H6 H 0.556188 0.821991 0.249423 0.084 Uiso 1 1 calc R U . . .
C7 C 0.6711(3) 0.6100(3) 0.1902(3) 0.0573(8) Uani 1 1 d . . . . .
C8 C 0.4356(4) 0.2761(3) 0.2730(3) 0.0671(9) Uani 1 1 d . . . . .
H8A H 0.343735 0.279280 0.230155 0.080 Uiso 1 1 calc R U . . .
H8B H 0.429519 0.272612 0.352124 0.080 Uiso 1 1 calc R U . . .
C9 C 0.5101(5) 0.1576(4) 0.2404(4) 0.0869(12) Uani 1 1 d . . . . .
H9A H 0.510967 0.159905 0.161270 0.130 Uiso 1 1 calc R U . . .
H9B H 0.464947 0.078202 0.258653 0.130 Uiso 1 1 calc R U . . .
H9C H 0.602234 0.158363 0.280434 0.130 Uiso 1 1 calc R U . . .
N2 N 0.4958(3) 0.3174(3) 0.5899(3) 0.0806(10) Uani 1 1 d . . . . .
H2A H 0.419738 0.309348 0.614201 0.097 Uiso 1 1 calc R U . . .
H2B H 0.538443 0.247922 0.573104 0.097 Uiso 1 1 calc R U . . .
O3 O 0.4848(2) 0.5377(2) 0.6031(2) 0.0669(6) Uani 1 1 d . . . . .
O4 O 0.7133(3) 0.2186(2) 0.5240(2) 0.0720(7) Uani 1 1 d . . . . .
C11 C 0.6772(3) 0.4508(3) 0.5330(2) 0.0537(7) Uani 1 1 d . . . . .
C12 C 0.7578(3) 0.3445(3) 0.5067(3) 0.0582(8) Uani 1 1 d . . . . .
C13 C 0.8779(4) 0.3694(4) 0.4663(3) 0.0706(10) Uani 1 1 d . . . . .
H13 H 0.932064 0.299025 0.450266 0.085 Uiso 1 1 calc R U . . .
C14 C 0.9170(4) 0.4978(5) 0.4500(3) 0.0767(11) Uani 1 1 d . . . . .
H14 H 0.997217 0.513656 0.422102 0.092 Uiso 1 1 calc R U . . .
C15 C 0.8388(5) 0.6030(4) 0.4744(3) 0.0755(10) Uani 1 1 d . . . . .
H15 H 0.866416 0.689611 0.463595 0.091 Uiso 1 1 calc R U . . .
C16 C 0.7197(4) 0.5796(3) 0.5149(3) 0.0628(8) Uani 1 1 d . . . . .
H16 H 0.666582 0.651116 0.530397 0.075 Uiso 1 1 calc R U . . .
C17 C 0.5474(3) 0.4370(3) 0.5784(3) 0.0561(8) Uani 1 1 d . . . . .
C18 C 0.7948(4) 0.1071(4) 0.5051(4) 0.0739(10) Uani 1 1 d . . . . .
H18A H 0.882830 0.110668 0.554143 0.089 Uiso 1 1 calc R U . . .
H18B H 0.809811 0.105713 0.427962 0.089 Uiso 1 1 calc R U . . .
C19 C 0.7165(6) -0.0140(4) 0.5300(6) 0.1015(15) Uani 1 1 d . . . . .
H19A H 0.628799 -0.014773 0.482215 0.152 Uiso 1 1 calc R U . . .
H19B H 0.704205 -0.012025 0.606984 0.152 Uiso 1 1 calc R U . . .
H19C H 0.766381 -0.092357 0.516733 0.152 Uiso 1 1 calc R U . . .
O5 O 0.7861(3) -0.0352(2) 0.1309(2) 0.0707(7) Uani 1 1 d . . . . .
H5A H 0.762800 -0.109300 0.148458 0.106 Uiso 1 1 calc R U . . .
O6 O 1.0981(2) 0.3083(2) 0.2727(2) 0.0671(6) Uani 1 1 d . . . . .
H6A H 1.054182 0.348479 0.219562 0.101 Uiso 1 1 calc R U . . .
O7 O 1.1127(3) -0.1063(2) 0.4609(2) 0.0674(7) Uani 1 1 d . . . . .
H7 H 1.170501 -0.065935 0.504753 0.101 Uiso 1 1 calc R U . . .
C20 C 0.8941(3) 0.0084(3) 0.2092(2) 0.0506(7) Uani 1 1 d . . . . .
C21 C 0.9531(3) -0.0733(3) 0.2968(2) 0.0506(7) Uani 1 1 d . . . . .
H21 H 0.921508 -0.159409 0.303293 0.061 Uiso 1 1 calc R U . . .
C22 C 1.0595(3) -0.0238(3) 0.3736(3) 0.0493(7) Uani 1 1 d . . . . .
C23 C 1.1091(3) 0.1031(3) 0.3648(3) 0.0519(7) Uani 1 1 d . . . . .
H23 H 1.181885 0.134648 0.416841 0.062 Uiso 1 1 calc R U . . .
C24 C 1.0479(3) 0.1831(3) 0.2763(3) 0.0497(7) Uani 1 1 d . . . . .
C25 C 0.9406(3) 0.1360(3) 0.1983(3) 0.0508(7) Uani 1 1 d . . . . .
H25 H 0.900340 0.189645 0.139295 0.061 Uiso 1 1 calc R U . . .

loop_
_atom_site_aniso_label
_atom_site_aniso_U_11
_atom_site_aniso_U_22
_atom_site_aniso_U_33
_atom_site_aniso_U_23
_atom_site_aniso_U_13
_atom_site_aniso_U_12
O1 0.0677(15) 0.0516(13) 0.1076(19) 0.0043(13) 0.0192(14) -0.0132(11)
N1 0.0614(17) 0.0511(16) 0.128(3) 0.0037(17) 0.0311(18) -0.0060(13)
C1 0.0500(17) 0.0495(17) 0.0621(18) -0.0002(14) -0.0016(13) -0.0085(13)
O2 0.0590(14) 0.0475(13) 0.0971(18) -0.0004(12) 0.0180(12) -0.0103(10)
C2 0.0494(17) 0.0527(18) 0.0618(18) -0.0012(14) 0.0004(14) -0.0062(13)
C3 0.060(2) 0.062(2) 0.072(2) -0.0009(16) 0.0092(17) -0.0096(16)
C4 0.074(2) 0.071(2) 0.083(3) -0.0083(19) 0.020(2) -0.001(2)
C5 0.084(3) 0.057(2) 0.099(3) -0.0071(19) 0.022(2) 0.0041(19)
C6 0.070(2) 0.0512(18) 0.088(3) 0.0021(17) 0.0087(19) -0.0068(17)
C7 0.0464(17) 0.0512(18) 0.070(2) 0.0049(15) -0.0022(15) -0.0081(13)
C8 0.072(2) 0.054(2) 0.075(2) 0.0030(16) 0.0106(18) -0.0168(16)
C9 0.093(3) 0.052(2) 0.114(3) 0.003(2) 0.014(2) -0.008(2)
N2 0.081(2) 0.0556(18) 0.115(3) -0.0039(16) 0.046(2) 0.0061(15)
O3 0.0625(14) 0.0534(13) 0.0847(16) -0.0144(11) 0.0122(12) 0.0076(10)
O4 0.0714(15) 0.0505(14) 0.0992(18) -0.0064(12) 0.0292(13) 0.0094(11)
C11 0.0550(18) 0.0564(19) 0.0480(16) -0.0063(13) 0.0040(13) 0.0019(14)
C12 0.0623(19) 0.0564(19) 0.0565(17) -0.0063(14) 0.0119(15) 0.0039(15)
C13 0.065(2) 0.076(2) 0.074(2) -0.0081(18) 0.0203(18) 0.0033(17)
C14 0.071(2) 0.090(3) 0.074(2) -0.002(2) 0.0241(19) -0.008(2)
C15 0.088(3) 0.070(2) 0.069(2) 0.0047(17) 0.018(2) -0.014(2)
C16 0.073(2) 0.057(2) 0.0578(18) -0.0015(16) 0.0094(17) -0.0013(17)
C17 0.0592(18) 0.0530(18) 0.0542(17) -0.0067(14) 0.0044(15) 0.0042(15)
C18 0.075(2) 0.060(2) 0.087(3) -0.0090(18) 0.015(2) 0.0180(17)
C19 0.107(3) 0.054(2) 0.146(4) -0.003(3) 0.027(3) 0.016(2)
O5 0.0748(15) 0.0539(14) 0.0709(14) 0.0067(11) -0.0231(12) -0.0143(12)
O6 0.0636(14) 0.0527(13) 0.0810(15) 0.0116(11) 0.0004(11) -0.0166(10)
O7 0.0818(16) 0.0556(13) 0.0566(13) 0.0101(10) -0.0118(11) -0.0006(11)
C20 0.0508(16) 0.0461(15) 0.0515(16) -0.0001(13) -0.0006(13) -0.0014(13)
C21 0.0549(16) 0.0420(14) 0.0522(16) 0.0016(12) 0.0019(13) -0.0040(12)
C22 0.0535(16) 0.0453(15) 0.0473(14) 0.0023(12) 0.0036(13) 0.0058(14)
C23 0.0452(15) 0.0522(17) 0.0551(16) -0.0010(13) -0.0004(13) -0.0023(12)
C24 0.0466(15) 0.0445(15) 0.0583(16) 0.0024(12) 0.0092(13) -0.0046(12)
C25 0.0519(16) 0.0432(15) 0.0550(16) 0.0042(13) 0.0028(13) -0.0014(13)

loop_
_atom_type_symbol
_atom_type_description
_atom_type_scat_dispersion_real
_atom_type_scat_dispersion_imag
_atom_type_scat_source
C C 0.0181 0.0091 'International Tables Vol C Tables 4.2.6.8 and 6.1.1.4'
H H 0.0000 0.0000 'International Tables Vol C Tables 4.2.6.8 and 6.1.1.4'
N N 0.0311 0.0180 'International Tables Vol C Tables 4.2.6.8 and 6.1.1.4'
O O 0.0492 0.0322 'International Tables Vol C Tables 4.2.6.8 and 6.1.1.4'

loop_
_geom_angle_atom_site_label_1
_geom_angle_atom_site_label_2
_geom_angle_atom_site_label_3
_geom_angle
_geom_angle_site_symmetry_1
_geom_angle_site_symmetry_3
_geom_angle_publ_flag
H1A N1 H1B 120.0 . . ?
C7 N1 H1A 120.0 . . ?
C7 N1 H1B 120.0 . . ?
C2 C1 C7 124.4(3) . . ?
C6 C1 C2 117.7(3) . . ?
C6 C1 C7 117.9(3) . . ?
C2 O2 C8 120.5(3) . . ?
O2 C2 C1 117.5(3) . . ?
O2 C2 C3 123.0(3) . . ?
C3 C2 C1 119.5(3) . . ?
C2 C3 H3 119.6 . . ?
C4 C3 C2 120.8(3) . . ?
C4 C3 H3 119.6 . . ?
C3 C4 H4 119.8 . . ?
C3 C4 C5 120.4(4) . . ?
C5 C4 H4 119.8 . . ?
C4 C5 H5 120.5 . . ?
C6 C5 C4 119.0(4) . . ?
C6 C5 H5 120.5 . . ?
C1 C6 H6 118.7 . . ?
C5 C6 C1 122.6(3) . . ?
C5 C6 H6 118.7 . . ?
O1 C7 N1 119.9(3) . . ?
O1 C7 C1 120.1(3) . . ?
N1 C7 C1 120.0(3) . . ?
O2 C8 H8A 110.4 . . ?
O2 C8 H8B 110.4 . . ?
O2 C8 C9 106.7(3) . . ?
H8A C8 H8B 108.6 . . ?
C9 C8 H8A 110.4 . . ?
C9 C8 H8B 110.4 . . ?
C8 C9 H9A 109.5 . . ?
C8 C9 H9B 109.5 . . ?
C8 C9 H9C 109.5 . . ?
H9A C9 H9B 109.5 . . ?
H9A C9 H9C 109.5 . . ?
H9B C9 H9C 109.5 . . ?
H2A N2 H2B 120.0 . . ?
C17 N2 H2A 120.0 . . ?
C17 N2 H2B 120.0 . . ?
C12 O4 C18 119.8(3) . . ?
C12 C11 C17 125.0(3) . . ?
C16 C11 C12 118.3(3) . . ?
C16 C11 C17 116.7(3) . . ?
O4 C12 C11 117.3(3) . . ?
O4 C12 C13 122.7(3) . . ?
C13 C12 C11 119.9(3) . . ?
C12 C13 H13 119.9 . . ?
C14 C13 C12 120.2(4) . . ?
C14 C13 H13 119.9 . . ?
C13 C14 H14 119.7 . . ?
C13 C14 C15 120.7(4) . . ?
C15 C14 H14 119.7 . . ?
C14 C15 H15 120.1 . . ?
C14 C15 C16 119.8(4) . . ?
C16 C15 H15 120.1 . . ?
C11 C16 H16 119.4 . . ?
C15 C16 C11 121.1(3) . . ?
C15 C16 H16 119.4 . . ?
N2 C17 C11 119.8(3) . . ?
O3 C17 N2 119.6(3) . . ?
O3 C17 C11 120.5(3) . . ?
O4 C18 H18A 110.5 . . ?
O4 C18 H18B 110.5 . . ?
O4 C18 C19 106.2(3) . . ?
H18A C18 H18B 108.7 . . ?
C19 C18 H18A 110.5 . . ?
C19 C18 H18B 110.5 . . ?
C18 C19 H19A 109.5 . . ?
C18 C19 H19B 109.5 . . ?
C18 C19 H19C 109.5 . . ?
H19A C19 H19B 109.5 . . ?
H19A C19 H19C 109.5 . . ?
H19B C19 H19C 109.5 . . ?
C20 O5 H5A 109.5 . . ?
C24 O6 H6A 109.5 . . ?
C22 O7 H7 109.5 . . ?
O5 C20 C21 121.0(3) . . ?
O5 C20 C25 117.8(3) . . ?
C25 C20 C21 121.3(3) . . ?
C20 C21 H21 120.8 . . ?
C22 C21 C20 118.5(3) . . ?
C22 C21 H21 120.8 . . ?
O7 C22 C21 116.8(3) . . ?
O7 C22 C23 121.5(3) . . ?
C21 C22 C23 121.7(3) . . ?
C22 C23 H23 120.7 . . ?
C22 C23 C24 118.6(3) . . ?
C24 C23 H23 120.7 . . ?
O6 C24 C23 116.5(3) . . ?
O6 C24 C25 122.8(3) . . ?
C25 C24 C23 120.8(3) . . ?
C20 C25 C24 119.1(3) . . ?
C20 C25 H25 120.4 . . ?
C24 C25 H25 120.4 . . ?

loop_
_geom_bond_atom_site_label_1
_geom_bond_atom_site_label_2
_geom_bond_distance
_geom_bond_site_symmetry_2
_geom_bond_publ_flag
O1 C7 1.250(4) . ?
N1 H1A 0.8600 . ?
N1 H1B 0.8600 . ?
N1 C7 1.319(4) . ?
C1 C2 1.415(4) . ?
C1 C6 1.389(5) . ?
C1 C7 1.486(5) . ?
O2 C2 1.360(4) . ?
O2 C8 1.430(4) . ?
C2 C3 1.391(5) . ?
C3 H3 0.9300 . ?
C3 C4 1.373(5) . ?
C4 H4 0.9300 . ?
C4 C5 1.385(6) . ?
C5 H5 0.9300 . ?
C5 C6 1.373(6) . ?
C6 H6 0.9300 . ?
C8 H8A 0.9700 . ?
C8 H8B 0.9700 . ?
C8 C9 1.492(6) . ?
C9 H9A 0.9600 . ?
C9 H9B 0.9600 . ?
C9 H9C 0.9600 . ?
N2 H2A 0.8600 . ?
N2 H2B 0.8600 . ?
N2 C17 1.325(4) . ?
O3 C17 1.252(4) . ?
O4 C12 1.369(4) . ?
O4 C18 1.425(4) . ?
C11 C12 1.406(5) . ?
C11 C16 1.393(5) . ?
C11 C17 1.491(5) . ?
C12 C13 1.386(5) . ?
C13 H13 0.9300 . ?
C13 C14 1.374(6) . ?
C14 H14 0.9300 . ?
C14 C15 1.375(6) . ?
C15 H15 0.9300 . ?
C15 C16 1.376(6) . ?
C16 H16 0.9300 . ?
C18 H18A 0.9700 . ?
C18 H18B 0.9700 . ?
C18 C19 1.504(7) . ?
C19 H19A 0.9600 . ?
C19 H19B 0.9600 . ?
C19 H19C 0.9600 . ?
O5 H5A 0.8200 . ?
O5 C20 1.377(3) . ?
O6 H6A 0.8200 . ?
O6 C24 1.359(4) . ?
O7 H7 0.8200 . ?
O7 C22 1.376(4) . ?
C20 C21 1.390(4) . ?
C20 C25 1.379(4) . ?
C21 H21 0.9300 . ?
C21 C22 1.377(4) . ?
C22 C23 1.380(4) . ?
C23 H23 0.9300 . ?
C23 C24 1.395(4) . ?
C24 C25 1.381(4) . ?
C25 H25 0.9300 . ?

loop_
_geom_hbond_atom_site_label_D
_geom_hbond_atom_site_label_H
_geom_hbond_atom_site_label_A
_geom_hbond_distance_DH
_geom_hbond_distance_HA
_geom_hbond_distance_DA
_geom_hbond_angle_DHA
_geom_hbond_site_symmetry_A
_geom_hbond_publ_flag
N1 H1A O3 0.86 2.08 2.919(4) 165.9 2_564 yes
N1 H1B O2 0.86 1.94 2.611(4) 134.2 . yes
N2 H2A O1 0.86 2.07 2.933(4) 177.3 2_465 yes
N2 H2B O4 0.86 1.95 2.623(4) 134.0 . yes
O5 H5A O1 0.82 1.85 2.653(3) 167.7 1_545 yes
O6 H6A O3 0.82 1.86 2.664(3) 168.5 2_564 yes
O7 H7 O5 0.82 2.02 2.833(3) 169.4 2 yes

loop_
_geom_torsion_atom_site_label_1
_geom_torsion_atom_site_label_2
_geom_torsion_atom_site_label_3
_geom_torsion_atom_site_label_4
_geom_torsion
_geom_torsion_site_symmetry_1
_geom_torsion_site_symmetry_2
_geom_torsion_site_symmetry_3
_geom_torsion_site_symmetry_4
_geom_torsion_publ_flag
C1 C2 C3 C4 -1.0(5) . . . . ?
O2 C2 C3 C4 178.5(3) . . . . ?
C2 C1 C6 C5 -0.7(5) . . . . ?
C2 C1 C7 O1 177.7(3) . . . . ?
C2 C1 C7 N1 -1.6(5) . . . . ?
C2 O2 C8 C9 179.8(3) . . . . ?
C2 C3 C4 C5 0.2(6) . . . . ?
C3 C4 C5 C6 0.3(6) . . . . ?
C4 C5 C6 C1 -0.1(6) . . . . ?
C6 C1 C2 O2 -178.3(3) . . . . ?
C6 C1 C2 C3 1.2(5) . . . . ?
C6 C1 C7 O1 -2.7(5) . . . . ?
C6 C1 C7 N1 178.1(3) . . . . ?
C7 C1 C2 O2 1.4(5) . . . . ?
C7 C1 C2 C3 -179.1(3) . . . . ?
C7 C1 C6 C5 179.6(4) . . . . ?
C8 O2 C2 C1 -178.5(3) . . . . ?
C8 O2 C2 C3 2.0(5) . . . . ?
O4 C12 C13 C14 179.6(3) . . . . ?
C11 C12 C13 C14 -1.3(5) . . . . ?
C12 O4 C18 C19 -179.2(4) . . . . ?
C12 C11 C16 C15 -1.4(5) . . . . ?
C12 C11 C17 N2 -4.3(5) . . . . ?
C12 C11 C17 O3 177.6(3) . . . . ?
C12 C13 C14 C15 0.7(6) . . . . ?
C13 C14 C15 C16 -0.5(6) . . . . ?
C14 C15 C16 C11 0.8(6) . . . . ?
C16 C11 C12 O4 -179.3(3) . . . . ?
C16 C11 C12 C13 1.6(5) . . . . ?
C16 C11 C17 N2 175.0(3) . . . . ?
C16 C11 C17 O3 -3.1(4) . . . . ?
C17 C11 C12 O4 0.0(5) . . . . ?
C17 C11 C12 C13 -179.1(3) . . . . ?
C17 C11 C16 C15 179.3(3) . . . . ?
C18 O4 C12 C11 -176.3(3) . . . . ?
C18 O4 C12 C13 2.8(5) . . . . ?
O5 C20 C21 C22 -179.0(3) . . . . ?
O5 C20 C25 C24 179.3(3) . . . . ?
O6 C24 C25 C20 -178.8(3) . . . . ?
O7 C22 C23 C24 -178.0(3) . . . . ?
C20 C21 C22 O7 178.2(3) . . . . ?
C20 C21 C22 C23 -0.8(5) . . . . ?
C21 C20 C25 C24 -0.1(5) . . . . ?
C21 C22 C23 C24 0.9(5) . . . . ?
C22 C23 C24 O6 178.5(3) . . . . ?
C22 C23 C24 C25 -0.6(4) . . . . ?
C23 C24 C25 C20 0.3(5) . . . . ?
C25 C20 C21 C22 0.4(4) . . . . ?
